data_1549740
loop_
_publ_author_name
'Tahmouresilerd, Babak'
'Larson, Patrick J.'
'Unruh, Daniel K.'
'Cozzolino, Anthony F.'

_publ_section_title
;
 Make room for iodine: systematic pore tuning of multivariate
 metal--organic frameworks for the catalytic oxidation of hydroquinones
 using hypervalent iodine
;
_journal_issue 17
_journal_name_full 'Catalysis Science &amp; Technology'
_journal_page_first 4349
_journal_paper_doi 10.1039/C8CY00794B
_journal_volume 8
_journal_year 2018
_chemical_formula_sum 'C8 H4.3 Al I0.7 O5.25'
_chemical_formula_weight 300.1
_space_group_IT_number 74
_space_group_name_Hall '-I 2b 2'
_space_group_name_H-M_alt 'I m m a'
_symmetry_cell_setting orthorhombic
_symmetry_Int_Tables_number 74
_symmetry_space_group_name_Hall '-I 2b 2'
_symmetry_space_group_name_H-M 'I m m a'
_atom_sites_solution_hydrogens mixed
_atom_sites_solution_primary dual
_atom_sites_solution_secondary difmap
_audit_creation_date 2017-10-06T10:05:33-00:00
_audit_creation_method 'WinGX routine CIF_UPDATE'
_audit_update_record
;
2018-04-18 deposited with the CCDC.
2018-07-30 downloaded from the CCDC.
;
_cell_angle_alpha 90
_cell_angle_beta 90
_cell_angle_gamma 90
_cell_formula_units_Z 4
_cell_length_a 17.107(11)
_cell_length_b 6.622(4)
_cell_length_c 12.229(8)
_cell_measurement_reflns_used 1645
_cell_measurement_temperature 100(2)
_cell_measurement_theta_max 24.87
_cell_measurement_theta_min 2.38
_cell_volume 1385.3(15)
_computing_cell_refinement 'Bruker SAINT'
_computing_data_collection 'Bruker APEX2'
_computing_data_reduction 'Bruker SAINT'
_computing_structure_refinement 'SHELXL 2014/7 (Sheldrick, 2014)'
_computing_structure_solution 'SHELXT 2014/5 (Sheldrick, 2014)'
_diffrn_ambient_temperature 100(2)
_diffrn_measured_fraction_theta_full 0.997
_diffrn_measured_fraction_theta_max 0.995
_diffrn_measurement_device_type 'Bruker APEX-II CCD'
_diffrn_measurement_method '\w scans'
_diffrn_radiation_monochromator graphite
_diffrn_radiation_source 'fine-focus sealed tube'
_diffrn_radiation_type MoK\a
_diffrn_radiation_wavelength 0.71073
_diffrn_reflns_av_R_equivalents 0.0878
_diffrn_reflns_av_unetI/netI 0.0494
_diffrn_reflns_Laue_measured_fraction_full 0.997
_diffrn_reflns_Laue_measured_fraction_max 0.995
_diffrn_reflns_limit_h_max 20
_diffrn_reflns_limit_h_min -20
_diffrn_reflns_limit_k_max 7
_diffrn_reflns_limit_k_min -8
_diffrn_reflns_limit_l_max 14
_diffrn_reflns_limit_l_min -14
_diffrn_reflns_number 6789
_diffrn_reflns_point_group_measured_fraction_full 0.997
_diffrn_reflns_point_group_measured_fraction_max 0.995
_diffrn_reflns_theta_full 25.242
_diffrn_reflns_theta_max 25.485
_diffrn_reflns_theta_min 2.047
_exptl_absorpt_coefficient_mu 1.703
_exptl_absorpt_correction_T_max 0.7452
_exptl_absorpt_correction_T_min 0.5049
_exptl_absorpt_correction_type multi-scan
_exptl_absorpt_process_details SADABS
_exptl_crystal_colour 'pale yellow'
_exptl_crystal_density_diffrn 1.439
_exptl_crystal_description blocky
_exptl_crystal_F_000 577
_exptl_crystal_size_max 0.38
_exptl_crystal_size_mid 0.215
_exptl_crystal_size_min 0.165
_refine_diff_density_max 0.637
_refine_diff_density_min -0.529
_refine_diff_density_rms 0.141
_refine_ls_extinction_coef 0.059(16)
_refine_ls_extinction_expression Fc^*^=kFc[1+0.001xFc^2^\l^3^/sin(2\q)]^-1/4^
_refine_ls_extinction_method 'SHELXL-2014/7 (Sheldrick 2014'
_refine_ls_goodness_of_fit_ref 1.149
_refine_ls_hydrogen_treatment mixed
_refine_ls_matrix_type full
_refine_ls_number_parameters 75
_refine_ls_number_reflns 730
_refine_ls_number_restraints 51
_refine_ls_restrained_S_all 1.132
_refine_ls_R_factor_all 0.1215
_refine_ls_R_factor_gt 0.1067
_refine_ls_shift/su_max 0
_refine_ls_shift/su_mean 0
_refine_ls_structure_factor_coef Fsqd
_refine_ls_weighting_details 'w=1/[\s^2^(Fo^2^)+(0.1560P)^2^+10.1819P] where P=(Fo^2^+2Fc^2^)/3'
_refine_ls_weighting_scheme calc
_refine_ls_wR_factor_gt 0.2786
_refine_ls_wR_factor_ref 0.2903
_reflns_number_gt 596
_reflns_number_total 730
_reflns_threshold_expression 'I > 2\s(I)'
_cod_data_source_file c8cy00794b2.cif
_cod_data_source_block MIL53_108_9
_cod_depositor_comments 'Adding full bibliography for 1549739--1549740.cif.'
_cod_original_cell_volume 1385.2(16)
_cod_original_formula_sum 'C8 H4.30 Al I0.70 O5.25'
_cod_database_code 1549740
_shelx_estimated_absorpt_t_min 0.564
_shelx_estimated_absorpt_t_max 0.766

loop_
_symmetry_equiv_pos_as_xyz
'x, y, z'
'-x, -y+1/2, z'
'-x, y+1/2, -z'
'x, -y, -z'
'x+1/2, y+1/2, z+1/2'
'-x+1/2, -y+1, z+1/2'
'-x+1/2, y+1, -z+1/2'
'x+1/2, -y+1/2, -z+1/2'
'-x, -y, -z'
'x, y-1/2, -z'
'x, -y-1/2, z'
'-x, y, z'
'-x+1/2, -y+1/2, -z+1/2'
'x+1/2, y, -z+1/2'
'x+1/2, -y, z+1/2'
'-x+1/2, y+1/2, z+1/2'

loop_
_atom_site_label
_atom_site_type_symbol
_atom_site_fract_x
_atom_site_fract_y
_atom_site_fract_z
_atom_site_U_iso_or_equiv
_atom_site_adp_type
_atom_site_occupancy
_atom_site_calc_flag
I1 I 0.6157(3) 0.6389(8) 0.8241(5) 0.078(3) Uani 0.098(2) d
I2 I 0.7435(9) 0.653(2) 0.5669(17) 0.222(12) Uani 0.077(3) d
Al1 Al 0.5 0.5 0.5 0.0219(11) Uani 1 d
O1 O 0.5 0.25 0.4345(6) 0.0249(16) Uani 1 d
H1 H 0.5 0.25 0.3567(18) 0.03 Uiso 1 d
O2 O 0.5801(2) 0.4187(5) 0.5982(3) 0.0397(14) Uani 1 d
C1 C 0.6070(4) 0.25 0.6229(7) 0.036(2) Uani 1 d
C2 C 0.6804(5) 0.25 0.6901(9) 0.050(2) Uani 1 d
C3A C 0.6998(9) 0.4146(18) 0.7558(16) 0.065(4) Uani 0.5 d
H3A H 0.6663 0.5288 0.76 0.079 Uiso 0.402(2) calc
C3B C 0.7329(9) 0.4085(19) 0.6865(15) 0.066(4) Uani 0.5 d
H3B H 0.7209 0.52 0.6407 0.079 Uiso 0.423(3) calc
O3 O 0.5 0.25 0.876(4) 0.15(3) Uani 0.25 d

loop_
_atom_site_aniso_label
_atom_site_aniso_U_11
_atom_site_aniso_U_22
_atom_site_aniso_U_33
_atom_site_aniso_U_23
_atom_site_aniso_U_13
_atom_site_aniso_U_12
I1 0.060(3) 0.069(4) 0.104(5) -0.047(3) -0.048(3) 0.044(3)
I2 0.159(12) 0.181(14) 0.33(2) 0.161(14) -0.156(13) -0.102(10)
Al1 0.0138(14) 0.0060(16) 0.0460(18) 0.0011(10) 0 0
O1 0.023(3) 0.009(3) 0.043(4) 0 0 0
O2 0.037(2) 0.0112(19) 0.071(3) -0.0029(15) -0.0241(18) 0.0026(14)
C1 0.029(3) 0.011(3) 0.068(5) 0 -0.014(3) 0
C2 0.042(4) 0.017(3) 0.091(6) 0 -0.031(4) 0
C3A 0.054(7) 0.018(5) 0.125(9) -0.015(5) -0.039(6) 0.012(4)
C3B 0.052(6) 0.017(5) 0.129(10) -0.002(5) -0.035(6) 0.000(5)
O3 0.11(5) 0.29(11) 0.04(3) 0 0 0

loop_
_atom_type_symbol
_atom_type_description
_atom_type_scat_dispersion_real
_atom_type_scat_dispersion_imag
_atom_type_scat_source
C C 0.0033 0.0016 'International Tables Vol C Tables 4.2.6.8 and 6.1.1.4'
H H 0 0 'International Tables Vol C Tables 4.2.6.8 and 6.1.1.4'
Al Al 0.0645 0.0514 'International Tables Vol C Tables 4.2.6.8 and 6.1.1.4'
I I -0.4742 1.8119 'International Tables Vol C Tables 4.2.6.8 and 6.1.1.4'
O O 0.0106 0.006 'International Tables Vol C Tables 4.2.6.8 and 6.1.1.4'

loop_
_geom_angle_atom_site_label_1
_geom_angle_atom_site_label_2
_geom_angle_atom_site_label_3
_geom_angle
_geom_angle_site_symmetry_1
_geom_angle_site_symmetry_3
I1 I1 C3A 131.8(5) 11_575 .
I1 I1 I2 88.0(4) 11_575 7_646
C3A I1 I2 68.9(5) . 7_646
I1 I1 I2 63.4(3) 11_575 13_666
C3A I1 I2 87.4(6) . 13_666
I2 I2 C3B 137.7(8) 11_575 .
I2 I2 I2 141.1(6) 11_575 4_566
C3B I2 I2 81.0(7) . 4_566
I2 I2 I1 92.0(3) 11_575 7_646
C3B I2 I1 74.0(5) . 7_646
I2 I2 I1 106.1(5) 4_566 7_646
I2 I2 I1 63.4(3) 11_575 13_666
C3B I2 I1 96.1(6) . 13_666
I2 I2 I1 128.3(4) 4_566 13_666
O1 Al1 O1 180 . 9_666
O1 Al1 O2 91.18(18) . .
O1 Al1 O2 88.82(18) 9_666 .
O1 Al1 O2 88.82(18) . 9_666
O1 Al1 O2 91.18(18) 9_666 9_666
O2 Al1 O2 180.00(18) . 9_666
O1 Al1 O2 91.18(18) . 12_655
O1 Al1 O2 88.82(18) 9_666 12_655
O2 Al1 O2 92.3(3) . 12_655
O2 Al1 O2 87.7(3) 9_666 12_655
O1 Al1 O2 88.82(18) . 4_566
O1 Al1 O2 91.18(18) 9_666 4_566
O2 Al1 O2 87.7(3) . 4_566
O2 Al1 O2 92.3(3) 9_666 4_566
O2 Al1 O2 180 12_655 4_566
Al1 O1 Al1 128.3(4) . 2_655
Al1 O1 H1 115.8(2) . .
Al1 O1 H1 115.8(2) 2_655 .
C1 O2 Al1 132.4(4) . .
O2 C1 O2 127.5(7) 11_565 .
O2 C1 C2 116.3(3) 11_565 .
O2 C1 C2 116.3(3) . .
C3B C2 C3B 98.8(14) . 11_565
C3B C2 C3A 117.3(9) . 11_565
C3B C2 C3A 117.3(9) 11_565 .
C3A C2 C3A 102.9(15) 11_565 .
C3B C2 C1 121.7(8) . .
C3B C2 C1 121.7(8) 11_565 .
C3A C2 C1 121.0(7) 11_565 .
C3A C2 C1 121.0(7) . .
C3B C3A C2 118.7(11) 7_646 .
C3B C3A I1 112.0(12) 7_646 .
C2 C3A I1 125.7(9) . .
C3B C3A H3A 120.7 7_646 .
C2 C3A H3A 120.7 . .
C3A C3B C2 124.1(12) 7_646 .
C3A C3B I2 104.8(11) 7_646 .
C2 C3B I2 129.6(11) . .
C3A C3B H3B 118 7_646 .
C2 C3B H3B 118 . .

loop_
_geom_bond_atom_site_label_1
_geom_bond_atom_site_label_2
_geom_bond_distance
_geom_bond_site_symmetry_2
I1 I1 1.471(11) 11_575
I1 C3A 2.230(15) .
I1 I2 2.754(13) 7_646
I1 I2 3.077(13) 13_666
I2 I2 1.28(3) 11_575
I2 C3B 2.191(18) .
I2 I2 2.61(4) 4_566
I2 I1 2.754(13) 7_646
I2 I1 3.077(13) 13_666
Al1 O1 1.839(3) .
Al1 O1 1.839(3) 9_666
Al1 O2 1.900(4) .
Al1 O2 1.900(4) 9_666
Al1 O2 1.900(4) 12_655
Al1 O2 1.900(4) 4_566
O1 Al1 1.839(3) 2_655
O1 H1 0.95(2) .
O2 C1 1.246(5) .
C1 O2 1.246(5) 11_565
C1 C2 1.501(11) .
C2 C3B 1.382(15) .
C2 C3B 1.382(15) 11_565
C2 C3A 1.394(14) 11_565
C2 C3A 1.394(14) .
C3A C3B 1.351(18) 7_646
C3A H3A 0.95 .
C3B C3A 1.351(18) 7_646
C3B H3B 0.95 .
